data_4319631
loop_
_publ_author_name
'F. Albert Cotton'
'James P. Donahue'
'Carlos A. Murillo'

_publ_section_title
;
 Quadridentate Bridging EO~4~^2-^ (E = S, Mo, W) Ligands and Their Role as
 Electronic Bridges
;
_journal_name_full 'Inorganic Chemistry'
_journal_page_first 2229
_journal_page_last 2233
_journal_paper_doi 10.1021/ic0012470
_journal_volume 40
_journal_year 2001
_chemical_compound_source synthesized
_chemical_formula_analytical 'not measured'
_chemical_formula_moiety
;
 [[(H3 C O C6 H4 N)2 C H]3 Mo2]2 (Mo O4) . (Cl C H2 C H2 Cl)
 . 0.5(C6 H14)
;
_chemical_formula_structural
;
 [Mo2(DAniF)3]2(mu-MoO4).(ClCH2CH2Cl).0.5(C6H14)
;
_chemical_formula_sum 'C95 H101 Cl2 Mo5 N12 O16'
_chemical_formula_weight 2217.48
_chemical_melting_point ?
_chemical_name_systematic
;
 ?
;
_space_group_IT_number 2
_symmetry_cell_setting triclinic
_symmetry_space_group_name_Hall '-P 1'
_symmetry_space_group_name_H-M 'P -1'
_atom_sites_solution_hydrogens geom
_atom_sites_solution_primary direct
_atom_sites_solution_secondary difmap
_audit_creation_method SHELXL
_cell_angle_alpha 91.02(4)
_cell_angle_beta 94.18(3)
_cell_angle_gamma 94.60(3)
_cell_formula_units_Z 2
_cell_length_a 12.606(5)
_cell_length_b 12.946(6)
_cell_length_c 28.658(9)
_cell_measurement_reflns_used 250
_cell_measurement_temperature 213(2)
_cell_measurement_theta_max 20.8
_cell_measurement_theta_min 9.1
_cell_volume 4648(3)
_computing_cell_refinement 'MADNES (Enraf-Nonius, 1989)'
_computing_data_collection 'MADNES (Enraf-Nonius, 1989)'
_computing_data_reduction 'PROCOR (Kabsch, 1988)'
_computing_molecular_graphics 'SHELXTL V.5 (Siemens, 1994)'
_computing_publication_material CIFTAB
_computing_structure_refinement 'SHELXL-93 (Sheldrick, 1993)'
_computing_structure_solution 'SHELXS-86 (Sheldrick, 1990)'
_diffrn_ambient_temperature 213(2)
_diffrn_measurement_device 'Enraf-Nonius FAST area detector'
_diffrn_measurement_method 'ellipsoid-mask fitting'
_diffrn_radiation_monochromator graphite
_diffrn_radiation_source 'fine-focus sealed tube'
_diffrn_radiation_type MoK\a
_diffrn_radiation_wavelength 0.71073
_diffrn_reflns_av_R_equivalents 0.0774
_diffrn_reflns_av_sigmaI/netI 0.0605
_diffrn_reflns_limit_h_max 13
_diffrn_reflns_limit_h_min -13
_diffrn_reflns_limit_k_max 13
_diffrn_reflns_limit_k_min -13
_diffrn_reflns_limit_l_max 30
_diffrn_reflns_limit_l_min -30
_diffrn_reflns_number 23695
_diffrn_reflns_theta_max 22.58
_diffrn_reflns_theta_min 2.24
_diffrn_standards_number 'none (area detector data)'
_exptl_absorpt_coefficient_mu 0.786
_exptl_absorpt_correction_type none
_exptl_crystal_colour brown
_exptl_crystal_density_diffrn 1.584
_exptl_crystal_density_meas ?
_exptl_crystal_density_method none
_exptl_crystal_description block
_exptl_crystal_F_000 2254
_exptl_crystal_size_max 0.20
_exptl_crystal_size_mid 0.15
_exptl_crystal_size_min 0.10
_refine_diff_density_max 0.820
_refine_diff_density_min -1.033
_refine_diff_density_rms 0.132
_refine_ls_extinction_coef noref
_refine_ls_extinction_method none
_refine_ls_goodness_of_fit_all 1.113
_refine_ls_goodness_of_fit_obs 1.111
_refine_ls_hydrogen_treatment noref
_refine_ls_matrix_type full
_refine_ls_number_parameters 1174
_refine_ls_number_reflns 11519
_refine_ls_number_restraints 0
_refine_ls_restrained_S_all 1.141
_refine_ls_restrained_S_obs 1.111
_refine_ls_R_factor_all 0.0819
_refine_ls_R_factor_obs 0.0641
_refine_ls_shift/esd_max -0.052
_refine_ls_shift/esd_mean 0.001
_refine_ls_structure_factor_coef Fsqd
_refine_ls_weighting_details 'w=1/[\s^2^(Fo^2^)+(0.0000P)^2^+62.1479P] where P=(Fo^2^+2Fc^2^)/3'
_refine_ls_weighting_scheme calc
_refine_ls_wR_factor_all 0.1535
_refine_ls_wR_factor_obs 0.1354
_reflns_number_observed 9655
_reflns_number_total 11549
_reflns_observed_criterion >2sigma(I)
_cod_data_source_file ic0012470_3.cif
_cod_data_source_block '[Mo2(DAniF)3]2(mu-MoO4).ClCH2CH2Cl.(C6H14)0.5'
_cod_depositor_comments
;
The following automatic conversions were performed:

'_chemical_melting_point' value 'not measured' was changed to '?' -
the value is undefined or not given.

Automatic conversion script
Id: cif_fix_values 1569 2011-02-09 13:29:24Z adriana 

The following automatic conversions were performed:

'_geom_angle_publ_flag' value 'Y' changed to 'y' according to the
built-in table from CIF Core dictionary named 'cif_core.dic' version
2.4.1 from 2010-06-29 (122 times).

'_geom_angle_publ_flag' value 'N'
changed to 'n' according to the built-in table from CIF Core
dictionary named 'cif_core.dic' version 2.4.1 from 2010-06-29 (152
times).

'_geom_bond_publ_flag' value 'Y' changed to 'y' according to
the built-in table from CIF Core dictionary named 'cif_core.dic'
version 2.4.1 from 2010-06-29 (49 times).

'_geom_bond_publ_flag'
value 'N' changed to 'n' according to the built-in table from CIF
Core dictionary named 'cif_core.dic' version 2.4.1 from 2010-06-29
(113 times).

Automatic conversion script
Id: cif_fix_values 1646 2011-03-28 12:23:43Z adriana 

The following automatic conversions were performed:

'_exptl_crystal_density_meas' value 'not measured' was changed to '?'
- the value is perceived as not measured.

Automatic conversion script
Id: cif_fix_values 3008 2015-01-20 13:52:24Z robertas 

The following automatic conversions were performed:

'_refine_ls_weighting_scheme' value 'calc
w=1/[\s^2^(Fo^2^)+(0.0000P)^2^+62.1479P] where P=(Fo^2^+2Fc^2^)/3'
was changed to 'calc'. New tag '_refine_ls_weighting_details' was
created. The value of the new tag was set to
'w=1/[\s^2^(Fo^2^)+(0.0000P)^2^+62.1479P] where P=(Fo^2^+2Fc^2^)/3'.

Automatic conversion script
Id: cif_fix_values 3143 2015-03-26 13:38:13Z robertas 
;
_cod_original_cell_volume 4648.4(30)
_cod_database_code 4319631

loop_
_symmetry_equiv_pos_as_xyz
'x, y, z'
'-x, -y, -z'

loop_
_atom_site_aniso_label
_atom_site_aniso_U_11
_atom_site_aniso_U_22
_atom_site_aniso_U_33
_atom_site_aniso_U_23
_atom_site_aniso_U_13
_atom_site_aniso_U_12
Mo1 0.0206(4) 0.0223(4) 0.0246(4) -0.0005(3) 0.0028(3) -0.0005(3)
Mo2 0.0213(4) 0.0229(4) 0.0243(4) -0.0009(3) 0.0021(3) -0.0001(3)
Mo4 0.0170(4) 0.0215(4) 0.0247(4) 0.0010(3) 0.0035(3) 0.0003(3)
Mo3 0.0160(4) 0.0205(4) 0.0259(4) 0.0004(3) 0.0017(3) 0.0000(3)
Mo5 0.0193(4) 0.0245(4) 0.0227(4) 0.0001(3) 0.0027(3) 0.0006(3)
Cl1 0.065(2) 0.092(3) 0.072(2) -0.038(2) -0.007(2) 0.019(2)
O1 0.026(3) 0.031(4) 0.028(3) 0.000(3) 0.010(3) 0.007(3)
O2 0.026(3) 0.023(3) 0.024(3) 0.004(3) 0.007(3) -0.004(3)
O4 0.024(3) 0.035(4) 0.025(3) 0.006(3) 0.003(3) 0.008(3)
O3 0.030(3) 0.019(3) 0.023(3) -0.008(3) 0.002(3) 0.005(3)
O5 0.033(4) 0.060(5) 0.070(5) -0.028(5) 0.018(4) -0.023(4)
O6 0.049(5) 0.032(4) 0.076(6) 0.007(4) 0.019(4) 0.011(3)
O7 0.078(6) 0.044(5) 0.048(5) 0.018(4) 0.008(4) -0.021(4)
O8 0.072(5) 0.046(5) 0.036(4) -0.013(4) -0.009(4) -0.007(4)
O9 0.062(5) 0.026(4) 0.059(5) 0.004(4) 0.007(4) 0.009(3)
O10 0.028(4) 0.071(6) 0.098(7) -0.014(5) 0.005(4) -0.024(4)
O11 0.020(4) 0.056(5) 0.070(5) -0.002(4) 0.006(3) -0.008(3)
O12 0.043(4) 0.034(4) 0.049(4) -0.001(3) -0.001(3) 0.015(3)
O13 0.036(4) 0.066(5) 0.059(5) 0.019(4) -0.008(4) 0.011(4)
O14 0.037(4) 0.081(6) 0.041(4) -0.004(4) 0.015(3) 0.019(4)
O15 0.047(4) 0.036(4) 0.047(4) 0.008(3) 0.001(4) 0.019(3)
O16 0.013(4) 0.104(7) 0.088(7) 0.022(6) -0.009(4) -0.019(4)
N1 0.025(4) 0.012(4) 0.044(5) 0.000(4) 0.009(4) -0.006(3)
N2 0.022(4) 0.019(4) 0.037(5) 0.005(3) -0.004(3) 0.002(3)
N3 0.024(4) 0.033(5) 0.020(4) -0.009(4) 0.001(3) 0.003(3)
N4 0.027(4) 0.029(5) 0.021(4) -0.008(4) 0.008(3) 0.000(3)
N5 0.018(4) 0.017(4) 0.035(4) -0.006(3) -0.003(3) -0.002(3)
N6 0.012(4) 0.030(5) 0.036(5) 0.003(4) 0.002(3) 0.000(3)
N7 0.012(4) 0.019(4) 0.033(4) 0.004(3) 0.002(3) 0.000(3)
N8 0.016(4) 0.013(4) 0.029(4) -0.003(3) 0.004(3) 0.005(3)
N9 0.027(4) 0.026(4) 0.019(4) -0.011(3) -0.001(3) -0.009(3)
N10 0.020(4) 0.024(4) 0.021(4) -0.007(3) 0.007(3) -0.003(3)
N11 0.025(4) 0.009(4) 0.026(4) 0.002(3) 0.002(3) 0.001(3)
N12 0.010(3) 0.014(4) 0.024(4) -0.001(3) 0.003(3) -0.002(3)
C1 0.017(5) 0.032(6) 0.024(5) -0.005(4) 0.001(4) 0.004(4)
C2 0.008(4) 0.030(6) 0.042(6) 0.004(5) -0.001(4) -0.005(4)
C3 0.011(5) 0.036(6) 0.049(6) 0.000(5) 0.011(4) -0.002(4)
C4 0.027(6) 0.038(6) 0.050(7) -0.005(5) 0.005(5) -0.009(5)
C5 0.029(6) 0.052(7) 0.040(6) -0.005(5) 0.005(5) -0.005(5)
C6 0.019(5) 0.060(8) 0.047(6) -0.006(6) 0.014(5) -0.005(5)
C7 0.030(6) 0.048(7) 0.033(6) -0.014(5) 0.007(4) 0.002(5)
C8 0.048(8) 0.087(11) 0.096(11) -0.032(9) 0.011(7) -0.042(8)
C9 0.018(5) 0.027(5) 0.028(5) -0.006(4) -0.002(4) -0.005(4)
C10 0.032(6) 0.021(6) 0.055(7) -0.005(5) 0.013(5) -0.008(4)
C11 0.033(6) 0.028(6) 0.042(6) 0.009(5) 0.002(5) -0.006(4)
C12 0.030(5) 0.020(5) 0.056(7) 0.002(5) 0.006(5) -0.003(4)
C13 0.047(7) 0.022(6) 0.058(7) -0.006(5) 0.014(5) 0.005(5)
C14 0.052(7) 0.032(6) 0.029(5) -0.001(5) 0.009(5) 0.004(5)
C15 0.054(7) 0.022(6) 0.070(8) 0.001(6) -0.002(6) -0.003(5)
C16 0.017(4) 0.032(6) 0.015(4) 0.002(4) 0.005(4) 0.000(4)
C17 0.031(5) 0.025(5) 0.028(5) -0.003(4) 0.013(4) 0.001(4)
C18 0.049(6) 0.053(7) 0.019(5) -0.005(5) 0.005(5) -0.013(5)
C19 0.050(7) 0.049(7) 0.032(6) 0.009(5) 0.018(5) -0.003(5)
C20 0.039(6) 0.040(6) 0.030(6) 0.008(5) 0.003(5) -0.006(5)
C21 0.048(7) 0.038(6) 0.039(6) -0.001(5) 0.005(5) -0.016(5)
C22 0.050(7) 0.035(6) 0.034(6) 0.009(5) 0.016(5) -0.003(5)
C23 0.076(9) 0.049(7) 0.050(7) 0.020(6) 0.021(6) -0.004(6)
C24 0.020(5) 0.036(6) 0.035(6) 0.002(5) 0.008(4) 0.009(4)
C25 0.033(6) 0.031(6) 0.041(6) 0.002(5) -0.006(5) 0.000(4)
C26 0.055(7) 0.025(6) 0.035(6) -0.006(5) 0.003(5) 0.002(5)
C27 0.039(6) 0.034(6) 0.041(6) -0.015(5) -0.006(5) 0.007(5)
C28 0.043(6) 0.044(7) 0.023(5) -0.003(5) -0.001(4) 0.005(5)
C29 0.035(6) 0.039(6) 0.036(6) 0.005(5) 0.008(5) 0.009(5)
C30 0.084(10) 0.047(8) 0.065(9) -0.025(7) -0.025(7) 0.011(7)
C31 0.029(5) 0.022(5) 0.023(5) 0.003(4) 0.000(4) 0.008(4)
C32 0.033(5) 0.024(5) 0.018(5) -0.001(4) 0.001(4) 0.001(4)
C33 0.027(5) 0.036(6) 0.024(5) -0.004(4) 0.001(4) 0.003(4)
C34 0.043(6) 0.019(5) 0.040(6) -0.001(5) -0.007(5) -0.006(4)
C35 0.042(6) 0.026(6) 0.038(6) 0.002(5) 0.002(5) 0.012(5)
C36 0.032(6) 0.043(7) 0.047(6) 0.001(5) 0.009(5) 0.015(5)
C37 0.023(5) 0.038(6) 0.041(6) 0.005(5) 0.009(4) 0.004(4)
C38 0.093(11) 0.028(7) 0.100(11) -0.003(7) 0.028(9) 0.018(7)
C39 0.029(5) 0.030(6) 0.031(5) 0.003(5) 0.001(4) 0.005(4)
C40 0.022(5) 0.034(6) 0.047(6) 0.000(5) 0.007(4) 0.000(4)
C41 0.036(6) 0.039(7) 0.065(8) -0.020(6) -0.012(6) 0.003(5)
C42 0.022(6) 0.040(7) 0.071(8) -0.003(6) 0.000(5) 0.003(5)
C43 0.028(6) 0.045(7) 0.049(7) 0.003(6) 0.014(5) -0.001(5)
C44 0.030(6) 0.035(6) 0.049(7) -0.011(5) 0.010(5) 0.001(5)
C45 0.044(8) 0.071(10) 0.175(18) -0.043(11) -0.006(9) -0.027(7)
C46 0.030(5) 0.019(5) 0.022(5) -0.002(4) 0.011(4) 0.003(4)
C47 0.029(5) 0.033(6) 0.015(4) -0.001(4) 0.000(4) 0.007(4)
C48 0.028(5) 0.025(5) 0.036(6) -0.009(4) 0.001(4) 0.000(4)
C49 0.023(5) 0.029(6) 0.056(7) 0.001(5) -0.005(5) -0.010(4)
C50 0.017(5) 0.043(6) 0.038(6) 0.004(5) 0.000(4) -0.001(4)
C51 0.015(5) 0.043(6) 0.045(6) -0.004(5) 0.009(4) 0.008(4)
C52 0.030(5) 0.026(5) 0.035(6) 0.003(4) 0.003(4) -0.001(4)
C53 0.020(5) 0.082(9) 0.054(7) 0.013(7) 0.004(5) 0.004(6)
C54 0.019(5) 0.024(5) 0.036(6) -0.012(4) 0.005(4) 0.001(4)
C55 0.041(6) 0.019(5) 0.044(6) 0.008(5) 0.000(5) 0.000(4)
C56 0.033(6) 0.043(7) 0.045(6) 0.005(5) 0.023(5) 0.004(5)
C57 0.028(5) 0.017(5) 0.044(6) -0.015(5) -0.003(4) -0.002(4)
C58 0.044(6) 0.034(6) 0.028(5) 0.009(5) 0.009(5) 0.004(5)
C59 0.036(6) 0.030(6) 0.036(6) 0.002(5) 0.005(4) 0.000(5)
C60 0.053(7) 0.041(7) 0.073(8) 0.005(6) 0.019(6) 0.018(6)
C61 0.028(5) 0.017(5) 0.029(5) 0.000(4) 0.010(4) 0.002(4)
C62 0.025(5) 0.024(5) 0.021(5) 0.002(4) -0.007(4) -0.001(4)
C63 0.033(6) 0.040(6) 0.032(6) 0.001(5) -0.008(4) 0.002(5)
C64 0.037(6) 0.037(6) 0.034(6) 0.016(5) -0.002(5) 0.000(5)
C65 0.035(6) 0.036(6) 0.030(5) 0.006(5) -0.006(4) 0.010(5)
C66 0.028(6) 0.047(7) 0.047(7) 0.013(5) 0.008(5) 0.007(5)
C67 0.031(6) 0.038(6) 0.035(6) 0.006(5) 0.001(4) 0.006(5)
C68 0.030(6) 0.085(9) 0.050(7) 0.005(6) -0.005(5) 0.015(6)
C69 0.020(5) 0.035(6) 0.026(5) -0.005(4) 0.004(4) -0.004(4)
C70 0.031(6) 0.045(6) 0.023(5) 0.003(5) 0.003(4) 0.002(5)
C71 0.029(5) 0.039(6) 0.041(6) 0.000(5) 0.007(5) 0.015(5)
C72 0.042(6) 0.057(7) 0.032(6) -0.002(5) 0.011(5) 0.010(5)
C73 0.049(7) 0.111(11) 0.026(6) -0.003(6) 0.006(5) 0.018(7)
C74 0.026(6) 0.099(10) 0.039(7) 0.005(6) 0.011(5) 0.023(6)
C75 0.036(6) 0.063(8) 0.059(8) -0.005(6) 0.024(6) 0.008(6)
C76 0.016(5) 0.023(5) 0.030(5) 0.003(4) -0.004(4) -0.007(4)
C77 0.025(5) 0.021(5) 0.017(4) -0.005(4) -0.010(4) -0.001(4)
C78 0.016(5) 0.034(6) 0.039(6) -0.001(5) 0.002(4) -0.002(4)
C79 0.030(6) 0.025(5) 0.042(6) 0.004(5) -0.001(4) 0.002(4)
C80 0.037(6) 0.029(6) 0.032(6) -0.007(5) -0.003(4) 0.008(5)
C81 0.022(5) 0.040(6) 0.044(6) 0.010(5) 0.008(4) 0.006(5)
C82 0.024(5) 0.018(5) 0.038(6) -0.007(4) -0.005(4) 0.002(4)
C83 0.055(7) 0.061(8) 0.042(7) 0.003(6) 0.003(6) 0.028(6)
C84 0.017(5) 0.030(5) 0.045(6) 0.012(5) 0.000(4) 0.005(4)
C85 0.026(5) 0.035(6) 0.039(6) 0.007(5) 0.005(4) -0.003(4)
C86 0.029(6) 0.055(7) 0.056(8) 0.012(6) 0.007(5) 0.001(5)
C87 0.023(6) 0.068(8) 0.044(7) 0.014(6) -0.004(5) -0.009(5)
C88 0.036(6) 0.065(8) 0.047(7) 0.011(6) -0.014(5) -0.014(6)
C89 0.018(5) 0.061(7) 0.034(6) 0.008(5) -0.002(4) 0.000(5)
C90 0.048(8) 0.107(12) 0.067(9) 0.035(8) -0.028(7) -0.044(8)

loop_
_atom_site_label
_atom_site_type_symbol
_atom_site_fract_x
_atom_site_fract_y
_atom_site_fract_z
_atom_site_U_iso_or_equiv
_atom_site_thermal_displace_type
_atom_site_occupancy
_atom_site_calc_flag
_atom_site_refinement_flags
_atom_site_disorder_group
Mo1 Mo -0.00466(6) 0.79996(6) 0.16134(3) 0.0226(2) Uani 1 d . .
Mo2 Mo -0.07808(6) 0.64713(6) 0.15240(3) 0.0229(2) Uani 1 d . .
Mo4 Mo -0.13875(6) 0.73170(6) 0.36570(3) 0.0211(2) Uani 1 d . .
Mo3 Mo 0.01309(6) 0.67453(6) 0.36512(3) 0.0209(2) Uani 1 d . .
Mo5 Mo -0.08202(6) 0.71626(6) 0.25881(3) 0.0222(2) Uani 1 d . .
Cl1 Cl -0.1333(3) 1.0895(3) 0.50916(13) 0.0766(11) Uani 1 d . .
C1SA C -0.0306(16) 1.0051(18) 0.5197(8) 0.070(8) Uiso 0.81(6) d P 1
C1SB C -0.0070(35) 1.0546(49) 0.5043(16) 0.017(24) Uiso 0.19(6) d P 2
O1 O -0.0336(5) 0.8323(5) 0.2322(2) 0.0277(14) Uani 1 d . .
O2 O -0.1417(4) 0.6195(4) 0.2181(2) 0.0246(14) Uani 1 d . .
O4 O -0.1858(5) 0.7489(5) 0.2934(2) 0.0277(14) Uani 1 d . .
O3 O 0.0254(5) 0.6617(4) 0.2902(2) 0.0238(13) Uani 1 d . .
O5 O 0.5028(5) 1.0275(6) 0.2239(3) 0.055(2) Uani 1 d . .
O6 O 0.1100(6) 0.1624(5) 0.2094(3) 0.051(2) Uani 1 d . .
O7 O 0.2553(7) 1.1593(6) 0.0242(3) 0.058(2) Uani 1 d . .
O8 O -0.2395(6) 0.2997(6) -0.0210(2) 0.053(2) Uani 1 d . .
O9 O -0.1932(6) 1.2944(5) 0.1548(3) 0.048(2) Uani 1 d . .
O10 O -0.6133(6) 0.4465(7) 0.1108(3) 0.067(3) Uani 1 d . .
O11 O 0.5309(5) 0.9029(6) 0.3446(3) 0.049(2) Uani 1 d . .
O12 O -0.3056(5) 1.2316(5) 0.3281(2) 0.042(2) Uani 1 d . .
O13 O 0.3914(6) 0.5386(6) 0.5387(3) 0.054(2) Uani 1 d . .
O14 O -0.4788(6) 0.8659(6) 0.5317(2) 0.052(2) Uani 1 d . .
O15 O 0.1896(6) 0.1738(5) 0.3564(2) 0.043(2) Uani 1 d . .
O16 O -0.6464(5) 0.4960(7) 0.2915(3) 0.070(3) Uani 1 d . .
N1 N 0.1457(6) 0.7473(5) 0.1849(3) 0.027(2) Uani 1 d . .
N2 N 0.0660(5) 0.5822(5) 0.1759(3) 0.026(2) Uani 1 d . .
N3 N 0.0395(6) 0.8039(6) 0.0916(2) 0.026(2) Uani 1 d . .
N4 N -0.0423(6) 0.6400(6) 0.0827(2) 0.026(2) Uani 1 d . .
N5 N -0.1526(5) 0.8664(5) 0.1461(3) 0.024(2) Uani 1 d . .
N6 N -0.2310(5) 0.7001(6) 0.1356(3) 0.026(2) Uani 1 d . .
N7 N 0.0934(5) 0.8247(5) 0.3613(2) 0.021(2) Uani 1 d . .
N8 N -0.0716(5) 0.8894(5) 0.3640(2) 0.019(2) Uani 1 d . .
N9 N 0.0293(6) 0.6678(6) 0.4389(2) 0.025(2) Uani 1 d . .
N10 N -0.1368(5) 0.7280(5) 0.4393(2) 0.022(2) Uani 1 d . .
N11 N -0.0519(5) 0.5182(5) 0.3590(2) 0.020(2) Uani 1 d . .
N12 N -0.2171(5) 0.5795(5) 0.3544(2) 0.0160(15) Uani 1 d . .
C1 C 0.1503(7) 0.6459(7) 0.1893(3) 0.024(2) Uani 1 d . .
H1A H 0.2126(7) 0.6197(7) 0.2017(3) 0.029 Uiso 1 calc R .
C2 C 0.2390(6) 0.8142(7) 0.1977(3) 0.027(2) Uani 1 d . .
C3 C 0.2313(7) 0.9026(7) 0.2242(3) 0.032(2) Uani 1 d . .
H3A H 0.1667(7) 0.9131(7) 0.2365(3) 0.038 Uiso 1 calc R .
C4 C 0.3143(7) 0.9745(8) 0.2329(4) 0.039(3) Uani 1 d . .
H4A H 0.3051(7) 1.0341(8) 0.2503(4) 0.046 Uiso 1 calc R .
C5 C 0.4122(8) 0.9612(9) 0.2166(4) 0.041(3) Uani 1 d . .
C6 C 0.4233(8) 0.8699(9) 0.1908(4) 0.042(3) Uani 1 d . .
H6A H 0.4891(8) 0.8574(9) 0.1801(4) 0.051 Uiso 1 calc R .
C7 C 0.3376(7) 0.7996(8) 0.1814(3) 0.037(2) Uani 1 d . .
H7A H 0.3455(7) 0.7403(8) 0.1636(3) 0.044 Uiso 1 calc R .
C8 C 0.4965(10) 1.1131(11) 0.2545(5) 0.080(5) Uani 1 d . .
H8A H 0.5637(10) 1.1541(11) 0.2572(5) 0.120 Uiso 1 calc R .
H8B H 0.4800(10) 1.0888(11) 0.2848(5) 0.120 Uiso 1 calc R .
H8C H 0.4416(10) 1.1547(11) 0.2424(5) 0.120 Uiso 1 calc R .
C9 C 0.0739(7) 0.4732(7) 0.1847(3) 0.025(2) Uani 1 d . .
C10 C 0.0224(8) 0.4250(7) 0.2201(4) 0.036(2) Uani 1 d . .
H10A H -0.0189(8) 0.4632(7) 0.2385(4) 0.044 Uiso 1 calc R .
C11 C 0.0306(7) 0.3212(7) 0.2291(3) 0.035(2) Uani 1 d . .
H11A H -0.0068(7) 0.2894(7) 0.2525(3) 0.041 Uiso 1 calc R .
C12 C 0.0955(7) 0.2650(7) 0.2027(4) 0.036(2) Uani 1 d . .
C13 C 0.1468(8) 0.3140(7) 0.1678(4) 0.042(3) Uani 1 d . .
H13A H 0.1907(8) 0.2767(7) 0.1503(4) 0.050 Uiso 1 calc R .
C14 C 0.1362(8) 0.4147(8) 0.1576(3) 0.037(2) Uani 1 d . .
H14A H 0.1700(8) 0.4446(8) 0.1328(3) 0.045 Uiso 1 calc R .
C15 C 0.0427(9) 0.1071(8) 0.2396(4) 0.049(3) Uani 1 d . .
H15A H 0.0610(9) 0.0366(8) 0.2413(4) 0.074 Uiso 1 calc R .
H15B H -0.0303(9) 0.1083(8) 0.2277(4) 0.074 Uiso 1 calc R .
H15C H 0.0520(9) 0.1389(8) 0.2703(4) 0.074 Uiso 1 calc R .
C16 C 0.0107(6) 0.7225(7) 0.0640(3) 0.022(2) Uani 1 d . .
H16A H 0.0262(6) 0.7217(7) 0.0328(3) 0.026 Uiso 1 calc R .
C17 C 0.0961(7) 0.8902(7) 0.0713(3) 0.028(2) Uani 1 d . .
C18 C 0.0936(8) 0.9097(9) 0.0237(3) 0.041(3) Uani 1 d . .
H18A H 0.0553(8) 0.8627(9) 0.0027(3) 0.050 Uiso 1 calc R .
C19 C 0.1468(8) 0.9972(8) 0.0068(4) 0.043(3) Uani 1 d . .
H19A H 0.1448(8) 1.0080(8) -0.0253(4) 0.052 Uiso 1 calc R .
C20 C 0.2032(8) 1.0689(8) 0.0378(3) 0.036(2) Uani 1 d . .
C21 C 0.2078(8) 1.0510(8) 0.0848(4) 0.043(3) Uani 1 d . .
H21A H 0.2469(8) 1.0980(8) 0.1056(4) 0.051 Uiso 1 calc R .
C22 C 0.1550(8) 0.9639(8) 0.1012(4) 0.039(3) Uani 1 d . .
H22A H 0.1585(8) 0.9534(8) 0.1333(4) 0.047 Uiso 1 calc R .
C23 C 0.2503(10) 1.1823(9) -0.0237(4) 0.058(3) Uani 1 d . .
H23A H 0.2900(10) 1.2474(9) -0.0280(4) 0.086 Uiso 1 calc R .
H23B H 0.1772(10) 1.1865(9) -0.0350(4) 0.086 Uiso 1 calc R .
H23C H 0.2802(10) 1.1286(9) -0.0408(4) 0.086 Uiso 1 calc R .
C24 C -0.0851(7) 0.5552(7) 0.0523(3) 0.029(2) Uani 1 d . .
C25 C -0.0982(7) 0.4569(7) 0.0716(4) 0.035(2) Uani 1 d . .
H25A H -0.0709(7) 0.4471(7) 0.1021(4) 0.042 Uiso 1 calc R .
C26 C -0.1505(8) 0.3746(8) 0.0462(3) 0.039(3) Uani 1 d . .
H26A H -0.1594(8) 0.3100(8) 0.0598(3) 0.046 Uiso 1 calc R .
C27 C -0.1896(8) 0.3875(8) 0.0010(4) 0.038(3) Uani 1 d . .
C28 C -0.1752(8) 0.4825(8) -0.0191(3) 0.037(2) Uani 1 d . .
H28A H -0.1995(8) 0.4912(8) -0.0501(3) 0.044 Uiso 1 calc R .
C29 C -0.1250(8) 0.5645(8) 0.0067(3) 0.036(2) Uani 1 d . .
H29A H -0.1176(8) 0.6289(8) -0.0071(3) 0.043 Uiso 1 calc R .
C30 C -0.2831(11) 0.3060(10) -0.0666(4) 0.067(4) Uani 1 d . .
H30A H -0.3150(11) 0.2391(10) -0.0772(4) 0.100 Uiso 1 calc R .
H30B H -0.2279(11) 0.3283(10) -0.0864(4) 0.100 Uiso 1 calc R .
H30C H -0.3365(11) 0.3549(10) -0.0677(4) 0.100 Uiso 1 calc R .
C31 C -0.2403(7) 0.8014(7) 0.1376(3) 0.024(2) Uani 1 d . .
H31A H -0.3070(7) 0.8270(7) 0.1331(3) 0.029 Uiso 1 calc R .
C32 C -0.1677(7) 0.9749(7) 0.1490(3) 0.025(2) Uani 1 d . .
C33 C -0.0990(7) 1.0458(7) 0.1277(3) 0.029(2) Uani 1 d . .
H33A H -0.0447(7) 1.0219(7) 0.1112(3) 0.035 Uiso 1 calc R .
C34 C -0.1100(8) 1.1511(7) 0.1307(3) 0.035(2) Uani 1 d . .
H34A H -0.0629(8) 1.1973(7) 0.1164(3) 0.042 Uiso 1 calc R .
C35 C -0.1907(8) 1.1881(7) 0.1548(3) 0.035(2) Uani 1 d . .
C36 C -0.2593(8) 1.1182(8) 0.1765(4) 0.040(3) Uani 1 d . .
H36A H -0.3138(8) 1.1420(8) 0.1930(4) 0.048 Uiso 1 calc R .
C37 C -0.2465(7) 1.0135(8) 0.1738(3) 0.034(2) Uani 1 d . .
H37A H -0.2921(7) 0.9676(8) 0.1890(3) 0.040 Uiso 1 calc R .
C38 C -0.2681(11) 1.3351(9) 0.1833(5) 0.072(4) Uani 1 d . .
H38A H -0.2640(11) 1.4092(9) 0.1811(5) 0.108 Uiso 1 calc R .
H38B H -0.2522(11) 1.3168(9) 0.2152(5) 0.108 Uiso 1 calc R .
H38C H -0.3387(11) 1.3067(9) 0.1728(5) 0.108 Uiso 1 calc R .
C39 C -0.3295(7) 0.6352(7) 0.1281(3) 0.030(2) Uani 1 d . .
C40 C -0.3438(7) 0.5646(7) 0.0920(4) 0.034(2) Uani 1 d . .
H40A H -0.2905(7) 0.5605(7) 0.0714(4) 0.041 Uiso 1 calc R .
C41 C -0.4382(8) 0.4973(8) 0.0852(4) 0.048(3) Uani 1 d . .
H41A H -0.4460(8) 0.4484(8) 0.0608(4) 0.057 Uiso 1 calc R .
C42 C -0.5182(8) 0.5047(8) 0.1148(4) 0.044(3) Uani 1 d . .
C43 C -0.5022(8) 0.5750(8) 0.1516(4) 0.040(3) Uani 1 d . .
H43A H -0.5553(8) 0.5793(8) 0.1722(4) 0.048 Uiso 1 calc R .
C44 C -0.4083(7) 0.6404(8) 0.1589(4) 0.038(3) Uani 1 d . .
H44A H -0.3991(7) 0.6869(8) 0.1842(4) 0.046 Uiso 1 calc R .
C45 C -0.6277(10) 0.3667(11) 0.0752(7) 0.100(6) Uani 1 d . .
H45A H -0.6975(10) 0.3314(11) 0.0759(7) 0.149 Uiso 1 calc R .
H45B H -0.5747(10) 0.3182(11) 0.0806(7) 0.149 Uiso 1 calc R .
H45C H -0.6207(10) 0.3971(11) 0.0451(7) 0.149 Uiso 1 calc R .
C46 C 0.0311(7) 0.9039(7) 0.3589(3) 0.023(2) Uani 1 d . .
H46A H 0.0612(7) 0.9702(7) 0.3536(3) 0.028 Uiso 1 calc R .
C47 C 0.2056(7) 0.8456(7) 0.3563(3) 0.026(2) Uani 1 d . .
C48 C 0.2665(7) 0.9260(7) 0.3815(3) 0.030(2) Uani 1 d . .
H48A H 0.2343(7) 0.9688(7) 0.4016(3) 0.036 Uiso 1 calc R .
C49 C 0.3737(7) 0.9414(8) 0.3763(4) 0.037(3) Uani 1 d . .
H49A H 0.4136(7) 0.9959(8) 0.3925(4) 0.044 Uiso 1 calc R .
C50 C 0.4242(7) 0.8765(8) 0.3471(3) 0.033(2) Uani 1 d . .
C51 C 0.3651(7) 0.7956(8) 0.3234(3) 0.034(2) Uani 1 d . .
H51A H 0.3976(7) 0.7513(8) 0.3040(3) 0.041 Uiso 1 calc R .
C52 C 0.2554(7) 0.7806(7) 0.3288(3) 0.030(2) Uani 1 d . .
H52A H 0.2157(7) 0.7251(7) 0.3132(3) 0.036 Uiso 1 calc R .
C53 C 0.5838(8) 0.8470(10) 0.3114(4) 0.052(3) Uani 1 d . .
H53A H 0.6578(8) 0.8721(10) 0.3128(4) 0.078 Uiso 1 calc R .
H53B H 0.5515(8) 0.8564(10) 0.2806(4) 0.078 Uiso 1 calc R .
H53C H 0.5780(8) 0.7746(10) 0.3185(4) 0.078 Uiso 1 calc R .
C54 C -0.1332(7) 0.9744(7) 0.3541(3) 0.026(2) Uani 1 d . .
C55 C -0.1896(8) 1.0145(7) 0.3894(4) 0.035(2) Uani 1 d . .
H55A H -0.1873(8) 0.9841(7) 0.4186(4) 0.042 Uiso 1 calc R .
C56 C -0.2490(8) 1.0992(8) 0.3817(4) 0.039(3) Uani 1 d . .
H56A H -0.2867(8) 1.1246(8) 0.4055(4) 0.047 Uiso 1 calc R .
C57 C -0.2521(7) 1.1453(7) 0.3388(3) 0.030(2) Uani 1 d . .
C58 C -0.1988(8) 1.1035(7) 0.3041(3) 0.035(2) Uani 1 d . .
H58A H -0.2018(8) 1.1337(7) 0.2748(3) 0.042 Uiso 1 calc R .
C59 C -0.1422(8) 1.0201(7) 0.3106(3) 0.034(2) Uani 1 d . .
H59A H -0.1088(8) 0.9929(7) 0.2858(3) 0.041 Uiso 1 calc R .
C60 C -0.3718(9) 1.2681(9) 0.3630(4) 0.054(3) Uani 1 d . .
H60A H -0.4050(9) 1.3281(9) 0.3518(4) 0.081 Uiso 1 calc R .
H60B H -0.3286(9) 1.2861(9) 0.3914(4) 0.081 Uiso 1 calc R .
H60C H -0.4259(9) 1.2145(9) 0.3689(4) 0.081 Uiso 1 calc R .
C61 C -0.0503(7) 0.6984(6) 0.4634(3) 0.024(2) Uani 1 d . .
H61A H -0.0451(7) 0.6990(6) 0.4959(3) 0.029 Uiso 1 calc R .
C62 C 0.1209(7) 0.6354(7) 0.4650(3) 0.024(2) Uani 1 d . .
C63 C 0.1163(8) 0.5825(8) 0.5063(3) 0.035(2) Uani 1 d . .
H63A H 0.0505(8) 0.5677(8) 0.5184(3) 0.043 Uiso 1 calc R .
C64 C 0.2081(8) 0.5508(8) 0.5304(3) 0.036(2) Uani 1 d . .
H64A H 0.2033(8) 0.5163(8) 0.5584(3) 0.044 Uiso 1 calc R .
C65 C 0.3053(8) 0.5708(8) 0.5124(3) 0.033(2) Uani 1 d . .
C66 C 0.3120(8) 0.6214(8) 0.4707(4) 0.040(3) Uani 1 d . .
H66A H 0.3778(8) 0.6353(8) 0.4584(4) 0.049 Uiso 1 calc R .
C67 C 0.2205(7) 0.6513(8) 0.4474(3) 0.035(2) Uani 1 d . .
H67A H 0.2256(7) 0.6833(8) 0.4187(3) 0.042 Uiso 1 calc R .
C68 C 0.4884(8) 0.6012(10) 0.5387(4) 0.055(3) Uani 1 d . .
H68A H 0.5423(8) 0.5711(10) 0.5583(4) 0.082 Uiso 1 calc R .
H68B H 0.4787(8) 0.6693(10) 0.5506(4) 0.082 Uiso 1 calc R .
H68C H 0.5101(8) 0.6057(10) 0.5074(4) 0.082 Uiso 1 calc R .
C69 C -0.2225(7) 0.7600(7) 0.4643(3) 0.027(2) Uani 1 d . .
C70 C -0.3102(7) 0.7950(8) 0.4391(3) 0.033(2) Uani 1 d . .
H70A H -0.3098(7) 0.7960(8) 0.4067(3) 0.040 Uiso 1 calc R .
C71 C -0.3975(8) 0.8284(8) 0.4592(3) 0.036(2) Uani 1 d . .
H71A H -0.4558(8) 0.8477(8) 0.4406(3) 0.043 Uiso 1 calc R .
C72 C -0.3978(8) 0.8331(9) 0.5075(4) 0.043(3) Uani 1 d . .
C73 C -0.3120(9) 0.7990(11) 0.5323(4) 0.061(4) Uani 1 d . .
H73A H -0.3110(9) 0.8008(11) 0.5648(4) 0.074 Uiso 1 calc R .
C74 C -0.2266(8) 0.7621(10) 0.5120(4) 0.053(3) Uani 1 d . .
H74A H -0.1709(8) 0.7383(10) 0.5309(4) 0.064 Uiso 1 calc R .
C75 C -0.5763(8) 0.8851(9) 0.5054(4) 0.051(3) Uani 1 d . .
H75A H -0.6264(8) 0.9076(9) 0.5264(4) 0.077 Uiso 1 calc R .
H75B H -0.6057(8) 0.8226(9) 0.4892(4) 0.077 Uiso 1 calc R .
H75C H -0.5621(8) 0.9381(9) 0.4832(4) 0.077 Uiso 1 calc R .
C76 C -0.1568(6) 0.5021(7) 0.3501(3) 0.024(2) Uani 1 d . .
H76A H -0.1874(6) 0.4365(7) 0.3409(3) 0.029 Uiso 1 calc R .
C77 C 0.0102(7) 0.4297(7) 0.3595(3) 0.022(2) Uani 1 d . .
C78 C -0.0297(7) 0.3324(7) 0.3738(3) 0.030(2) Uani 1 d . .
H78A H -0.0979(7) 0.3236(7) 0.3843(3) 0.036 Uiso 1 calc R .
C79 C 0.0325(7) 0.2489(7) 0.3723(3) 0.032(2) Uani 1 d . .
H79A H 0.0046(7) 0.1835(7) 0.3804(3) 0.039 Uiso 1 calc R .
C80 C 0.1351(8) 0.2625(7) 0.3590(3) 0.033(2) Uani 1 d . .
C81 C 0.1768(7) 0.3582(8) 0.3466(3) 0.035(2) Uani 1 d . .
H81A H 0.2462(7) 0.3675(8) 0.3375(3) 0.042 Uiso 1 calc R .
C82 C 0.1137(7) 0.4406(7) 0.3476(3) 0.027(2) Uani 1 d . .
H82A H 0.1427(7) 0.5060(7) 0.3400(3) 0.033 Uiso 1 calc R .
C83 C 0.2834(9) 0.1818(9) 0.3329(4) 0.052(3) Uani 1 d . .
H83A H 0.3141(9) 0.1163(9) 0.3333(4) 0.077 Uiso 1 calc R .
H83B H 0.3332(9) 0.2337(9) 0.3483(4) 0.077 Uiso 1 calc R .
H83C H 0.2671(9) 0.2009(9) 0.3011(4) 0.077 Uiso 1 calc R .
C84 C -0.3270(7) 0.5583(7) 0.3362(3) 0.031(2) Uani 1 d . .
C85 C -0.4088(7) 0.5754(7) 0.3645(4) 0.034(2) Uani 1 d . .
H85A H -0.3920(7) 0.6009(7) 0.3949(4) 0.040 Uiso 1 calc R .
C86 C -0.5142(8) 0.5556(9) 0.3487(4) 0.046(3) Uani 1 d . .
H86A H -0.5679(8) 0.5697(9) 0.3679(4) 0.056 Uiso 1 calc R .
C87 C -0.5394(8) 0.5148(9) 0.3045(4) 0.046(3) Uani 1 d . .
C88 C -0.4605(8) 0.4994(9) 0.2754(4) 0.051(3) Uani 1 d . .
H88A H -0.4779(8) 0.4747(9) 0.2449(4) 0.061 Uiso 1 calc R .
C89 C -0.3545(7) 0.5207(8) 0.2915(3) 0.038(3) Uani 1 d . .
H89A H -0.3012(7) 0.5094(8) 0.2717(3) 0.046 Uiso 1 calc R .
C90 C -0.6750(10) 0.4332(12) 0.2494(5) 0.077(5) Uani 1 d . .
H90A H -0.7513(10) 0.4253(12) 0.2438(5) 0.116 Uiso 1 calc R .
H90B H -0.6484(10) 0.3662(12) 0.2532(5) 0.116 Uiso 1 calc R .
H90C H -0.6444(10) 0.4664(12) 0.2232(5) 0.116 Uiso 1 calc R .
Cl2 Cl -0.4925(16) -0.0718(15) 0.0655(7) 0.182(8) Uiso 0.50 d P 1
Cl3 Cl -0.3945(9) 0.2232(9) 0.0687(4) 0.123(3) Uiso 0.50 d P 1
C2S C -0.4534(61) 0.0689(65) 0.0664(26) 0.186(28) Uiso 0.50 d P 1
C3S C -0.3872(24) 0.0942(23) 0.0599(11) 0.065(7) Uiso 0.50 d P 1
C4S C -0.5271(26) -0.2105(26) -0.0030(12) 0.083(10) Uiso 0.50 d P 2
C5S C -0.5156(30) -0.1844(31) 0.0201(15) 0.028(9) Uiso 0.25 d P 2
C6S C -0.5989(90) -0.0942(87) -0.0217(44) 0.169(40) Uiso 0.25 d P 2
C7S C -0.4963(15) -0.1021(17) 0.0679(7) 0.017(4) Uiso 0.50 d P 2
C8S C -0.4954(25) 0.0400(29) 0.0854(12) 0.065(8) Uiso 0.50 d P 2
C9S C -0.4946(33) 0.0940(38) 0.0885(15) 0.095(13) Uiso 0.50 d P 2
C10S C -0.5078(42) 0.1635(43) 0.1214(19) 0.062(14) Uiso 0.25 d P 2
C11S C -0.5469(29) 0.2031(29) 0.1431(13) 0.028(8) Uiso 0.25 d P 2

loop_
_atom_type_symbol
_atom_type_description
_atom_type_scat_dispersion_real
_atom_type_scat_dispersion_imag
_atom_type_scat_source
C C 0.0033 0.0016 'International Tables Vol C Tables 4.2.6.8 and 6.1.1.4'
H H 0.0000 0.0000 'International Tables Vol C Tables 4.2.6.8 and 6.1.1.4'
N N 0.0061 0.0033 'International Tables Vol C Tables 4.2.6.8 and 6.1.1.4'
O O 0.0106 0.0060 'International Tables Vol C Tables 4.2.6.8 and 6.1.1.4'
Cl Cl 0.1484 0.1585 'International Tables Vol C Tables 4.2.6.8 and 6.1.1.4'
Mo Mo -1.6832 0.6857 'International Tables Vol C Tables 4.2.6.8 and 6.1.1.4'

loop_
_geom_angle_atom_site_label_1
_geom_angle_atom_site_label_2
_geom_angle_atom_site_label_3
_geom_angle
_geom_angle_site_symmetry_1
_geom_angle_site_symmetry_3
_geom_angle_publ_flag
N3 Mo1 Mo2 92.7(2) . . y
N3 Mo1 O1 166.6(3) . . y
Mo2 Mo1 O1 100.7(2) . . y
N3 Mo1 N1 91.0(3) . . y
Mo2 Mo1 N1 92.9(2) . . y
O1 Mo1 N1 89.1(3) . . y
N3 Mo1 N5 94.7(3) . . y
Mo2 Mo1 N5 92.2(2) . . y
O1 Mo1 N5 84.0(3) . . y
N1 Mo1 N5 172.1(3) . . y
N3 Mo1 Mo5 161.6(2) . . y
Mo2 Mo1 Mo5 69.66(5) . . y
O1 Mo1 Mo5 31.6(2) . . y
N1 Mo1 Mo5 85.0(2) . . y
N5 Mo1 Mo5 91.1(2) . . y
N4 Mo2 Mo1 91.9(2) . . y
N4 Mo2 N6 93.3(3) . . y
Mo1 Mo2 N6 92.7(2) . . y
N4 Mo2 O2 164.9(3) . . y
Mo1 Mo2 O2 102.7(2) . . y
N6 Mo2 O2 82.5(3) . . y
N4 Mo2 N2 92.5(3) . . y
Mo1 Mo2 N2 91.7(2) . . y
N6 Mo2 N2 172.6(3) . . y
O2 Mo2 N2 90.8(3) . . y
N4 Mo2 Mo5 162.8(2) . . y
Mo1 Mo2 Mo5 71.49(5) . . y
N6 Mo2 Mo5 91.9(2) . . y
O2 Mo2 Mo5 32.3(2) . . y
N2 Mo2 Mo5 84.0(2) . . y
Mo3 Mo4 N10 92.7(2) . . y
Mo3 Mo4 O4 103.8(2) . . y
N10 Mo4 O4 163.4(2) . . y
Mo3 Mo4 N12 91.8(2) . . y
N10 Mo4 N12 94.9(3) . . y
O4 Mo4 N12 83.6(2) . . y
Mo3 Mo4 N8 91.8(2) . . y
N10 Mo4 N8 94.9(3) . . y
O4 Mo4 N8 85.8(2) . . y
N12 Mo4 N8 169.4(3) . . y
Mo3 Mo4 Mo5 72.52(4) . . y
N10 Mo4 Mo5 165.2(2) . . y
O4 Mo4 Mo5 31.3(2) . . y
N12 Mo4 Mo5 86.1(2) . . y
N8 Mo4 Mo5 85.5(2) . . y
Mo4 Mo3 N9 92.3(2) . . y
Mo4 Mo3 N11 92.7(2) . . y
N9 Mo3 N11 91.6(3) . . y
Mo4 Mo3 N7 93.6(2) . . y
N9 Mo3 N7 95.7(3) . . y
N11 Mo3 N7 170.1(3) . . y
Mo4 Mo3 O3 99.6(2) . . y
N9 Mo3 O3 167.7(3) . . y
N11 Mo3 O3 85.1(2) . . y
N7 Mo3 O3 86.3(2) . . y
O4 Mo5 O3 114.6(3) . . y
O4 Mo5 O2 105.4(3) . . y
O3 Mo5 O2 106.9(3) . . y
O4 Mo5 O1 106.9(3) . . y
O3 Mo5 O1 109.4(3) . . y
O2 Mo5 O1 113.8(3) . . y
O4 Mo5 Mo2 132.9(2) . . y
O3 Mo5 Mo2 107.3(2) . . y
O2 Mo5 Mo2 39.6(2) . . y
O1 Mo5 Mo2 77.2(2) . . y
O4 Mo5 Mo4 38.8(2) . . y
O3 Mo5 Mo4 76.1(2) . . y
O2 Mo5 Mo4 123.8(2) . . y
O1 Mo5 Mo4 117.7(2) . . y
Mo2 Mo5 Mo4 163.33(3) . . y
O4 Mo5 Mo1 132.6(2) . . y
O3 Mo5 Mo1 109.1(2) . . y
O2 Mo5 Mo1 77.6(2) . . y
O1 Mo5 Mo1 38.8(2) . . y
Mo2 Mo5 Mo1 38.85(3) . . y
Mo4 Mo5 Mo1 156.43(4) . . y
C1SA C1SA Cl1 112.1(23) 2_576 . n
C1SB C1SB Cl1 118.0(51) 2_576 . n
Mo5 O1 Mo1 109.6(3) . . y
Mo5 O2 Mo2 108.1(3) . . y
Mo5 O4 Mo4 109.9(3) . . y
Mo5 O3 Mo3 111.3(3) . . y
C5 O5 C8 116.3(8) . . n
C12 O6 C15 117.8(8) . . n
C20 O7 C23 118.7(9) . . n
C27 O8 C30 118.9(9) . . n
C35 O9 C38 115.5(8) . . n
C42 O10 C45 117.5(10) . . n
C50 O11 C53 116.9(8) . . n
C57 O12 C60 116.8(8) . . n
C65 O13 C68 117.0(8) . . n
C72 O14 C75 117.8(8) . . n
C80 O15 C83 116.7(8) . . n
C87 O16 C90 116.8(10) . . n
C1 N1 C2 118.8(7) . . y
C1 N1 Mo1 117.1(6) . . y
C2 N1 Mo1 124.1(6) . . y
C1 N2 C9 116.9(7) . . y
C1 N2 Mo2 118.4(6) . . y
C9 N2 Mo2 124.1(5) . . y
C16 N3 C17 116.9(7) . . y
C16 N3 Mo1 118.1(6) . . y
C17 N3 Mo1 124.9(6) . . y
C16 N4 C24 118.9(7) . . y
C16 N4 Mo2 119.5(6) . . y
C24 N4 Mo2 121.0(6) . . y
C31 N5 C32 117.0(7) . . y
C31 N5 Mo1 117.5(6) . . y
C32 N5 Mo1 125.2(5) . . y
C31 N6 C39 116.0(7) . . y
C31 N6 Mo2 118.0(6) . . y
C39 N6 Mo2 125.5(6) . . y
C46 N7 C47 118.6(7) . . y
C46 N7 Mo3 116.0(5) . . y
C47 N7 Mo3 125.1(5) . . y
C46 N8 C54 116.8(7) . . y
C46 N8 Mo4 117.0(5) . . y
C54 N8 Mo4 123.5(5) . . y
C61 N9 C62 117.1(7) . . y
C61 N9 Mo3 118.5(6) . . y
C62 N9 Mo3 124.3(6) . . y
C61 N10 C69 118.9(7) . . y
C61 N10 Mo4 118.6(6) . . y
C69 N10 Mo4 122.4(6) . . y
C76 N11 C77 118.0(7) . . y
C76 N11 Mo3 117.1(5) . . y
C77 N11 Mo3 124.7(5) . . y
C76 N12 C84 114.9(7) . . y
C76 N12 Mo4 117.6(5) . . y
C84 N12 Mo4 124.3(5) . . y
N2 C1 N1 119.8(8) . . y
C3 C2 C7 117.1(8) . . n
C3 C2 N1 119.8(8) . . n
C7 C2 N1 122.9(9) . . n
C4 C3 C2 122.3(9) . . n
C3 C4 C5 121.1(10) . . n
O5 C5 C4 126.5(10) . . n
O5 C5 C6 115.7(9) . . n
C4 C5 C6 117.8(9) . . n
C7 C6 C5 120.0(9) . . n
C6 C7 C2 121.6(10) . . n
C10 C9 C14 118.3(9) . . n
C10 C9 N2 121.4(8) . . n
C14 C9 N2 120.2(8) . . n
C9 C10 C11 121.7(9) . . n
C10 C11 C12 119.1(9) . . n
C13 C12 O6 118.0(9) . . n
C13 C12 C11 118.6(9) . . n
O6 C12 C11 123.5(9) . . n
C14 C13 C12 122.7(10) . . n
C13 C14 C9 119.5(9) . . n
N3 C16 N4 117.8(8) . . y
C18 C17 C22 116.5(9) . . n
C18 C17 N3 125.0(9) . . n
C22 C17 N3 118.4(8) . . n
C19 C18 C17 121.7(10) . . n
C18 C19 C20 119.8(9) . . n
C21 C20 O7 116.7(9) . . n
C21 C20 C19 119.7(9) . . n
O7 C20 C19 123.6(9) . . n
C20 C21 C22 120.1(10) . . n
C21 C22 C17 122.2(9) . . n
C29 C24 C25 116.7(9) . . n
C29 C24 N4 124.9(9) . . n
C25 C24 N4 118.0(8) . . n
C26 C25 C24 121.2(9) . . n
C27 C26 C25 120.1(10) . . n
C26 C27 C28 119.8(9) . . n
C26 C27 O8 114.9(9) . . n
C28 C27 O8 125.2(9) . . n
C29 C28 C27 119.7(9) . . n
C28 C29 C24 122.5(10) . . n
N6 C31 N5 119.4(8) . . y
C37 C32 C33 117.7(9) . . n
C37 C32 N5 122.6(8) . . n
C33 C32 N5 119.7(8) . . n
C34 C33 C32 121.2(9) . . n
C35 C34 C33 120.3(9) . . n
O9 C35 C34 114.5(9) . . n
O9 C35 C36 126.4(9) . . n
C34 C35 C36 119.1(9) . . n
C37 C36 C35 119.9(9) . . n
C36 C37 C32 121.8(9) . . n
C40 C39 C44 119.1(9) . . n
C40 C39 N6 120.5(8) . . n
C44 C39 N6 120.4(9) . . n
C39 C40 C41 121.3(10) . . n
C42 C41 C40 119.6(10) . . n
O10 C42 C43 116.8(10) . . n
O10 C42 C41 124.7(11) . . n
C43 C42 C41 118.5(10) . . n
C42 C43 C44 122.0(10) . . n
C39 C44 C43 119.4(10) . . n
N8 C46 N7 121.1(8) . . y
C52 C47 C48 119.1(8) . . n
C52 C47 N7 118.8(8) . . n
C48 C47 N7 121.9(8) . . n
C49 C48 C47 119.7(9) . . n
C48 C49 C50 121.1(9) . . n
O11 C50 C51 126.2(9) . . n
O11 C50 C49 114.5(8) . . n
C51 C50 C49 119.3(8) . . n
C50 C51 C52 119.2(9) . . n
C47 C52 C51 121.5(9) . . n
C59 C54 C55 117.4(8) . . n
C59 C54 N8 123.7(8) . . n
C55 C54 N8 118.8(8) . . n
C56 C55 C54 121.0(9) . . n
C57 C56 C55 120.0(9) . . n
C58 C57 C56 118.5(9) . . n
C58 C57 O12 117.0(9) . . n
C56 C57 O12 124.5(9) . . n
C59 C58 C57 122.4(9) . . n
C58 C59 C54 120.7(9) . . n
N10 C61 N9 117.7(8) . . y
C63 C62 C67 116.7(8) . . n
C63 C62 N9 123.6(8) . . n
C67 C62 N9 119.6(8) . . n
C62 C63 C64 121.6(9) . . n
C65 C64 C63 119.6(9) . . n
C64 C65 O13 115.6(8) . . n
C64 C65 C66 120.0(9) . . n
O13 C65 C66 124.3(9) . . n
C67 C66 C65 119.5(9) . . n
C66 C67 C62 122.5(9) . . n
C74 C69 C70 115.5(9) . . n
C74 C69 N10 126.1(8) . . n
C70 C69 N10 118.5(8) . . n
C71 C70 C69 123.9(9) . . n
C70 C71 C72 119.3(9) . . n
C73 C72 O14 118.2(9) . . n
C73 C72 C71 116.8(9) . . n
O14 C72 C71 125.0(9) . . n
C72 C73 C74 123.6(10) . . n
C69 C74 C73 120.7(10) . . n
N12 C76 N11 119.6(8) . . y
C82 C77 C78 117.9(8) . . n
C82 C77 N11 119.8(8) . . n
C78 C77 N11 122.3(8) . . n
C79 C78 C77 119.9(8) . . n
C80 C79 C78 120.3(9) . . n
C81 C80 C79 120.5(9) . . n
C81 C80 O15 123.1(9) . . n
C79 C80 O15 116.3(9) . . n
C80 C81 C82 118.8(9) . . n
C77 C82 C81 122.5(9) . . n
C89 C84 C85 117.7(9) . . n
C89 C84 N12 122.5(8) . . n
C85 C84 N12 119.8(9) . . n
C86 C85 C84 121.7(10) . . n
C87 C86 C85 119.3(10) . . n
C88 C87 C86 120.3(9) . . n
C88 C87 O16 123.8(10) . . n
C86 C87 O16 115.9(10) . . n
C87 C88 C89 119.8(11) . . n
C84 C89 C88 121.1(10) . . n
C3S Cl3 C2S 25.3(21) . . n
C3S C2S Cl2 121.8(74) . . n
C3S C2S Cl3 53.3(52) . . n
Cl2 C2S Cl3 174.5(44) . . n
C2S C3S Cl3 101.4(63) . . n
C5S C4S C6S 87.4(59) . . n
C4S C5S C7S 168.4(56) . . n
C4S C5S C6S 70.9(54) . . n
C7S C5S C6S 97.9(40) . . n
C4S C6S C5S 21.7(19) . . n
C5S C7S C8S 141.7(20) . . n
C9S C8S C7S 171.9(60) . . n
C9S C8S C10S 26.6(50) . . n
C7S C8S C10S 161.4(26) . . n
C8S C9S C10S 139.6(73) . . n
C11S C10S C9S 157.0(62) . . n
C11S C10S C8S 149.9(52) . . n
C9S C10S C8S 13.8(25) . . n

loop_
_geom_bond_atom_site_label_1
_geom_bond_atom_site_label_2
_geom_bond_distance
_geom_bond_site_symmetry_2
_geom_bond_publ_flag
Mo1 N3 2.114(7) . y
Mo1 Mo2 2.1192(14) . y
Mo1 O1 2.130(6) . y
Mo1 N1 2.133(7) . y
Mo1 N5 2.136(7) . y
Mo1 Mo5 3.204(2) . y
Mo2 N4 2.083(7) . y
Mo2 N6 2.123(7) . y
Mo2 O2 2.125(6) . y
Mo2 N2 2.132(7) . y
Mo2 Mo5 3.168(2) . y
Mo4 Mo3 2.1079(13) . y
Mo4 N10 2.110(7) . y
Mo4 O4 2.134(6) . y
Mo4 N12 2.141(6) . y
Mo4 N8 2.150(7) . y
Mo4 Mo5 3.2023(15) . y
Mo3 N9 2.112(7) . y
Mo3 N11 2.121(7) . y
Mo3 N7 2.127(7) . y
Mo3 O3 2.168(6) . y
Mo5 O4 1.771(6) . y
Mo5 O3 1.773(6) . y
Mo5 O2 1.779(6) . y
Mo5 O1 1.781(6) . y
Cl1 C1SB 1.70(4) . n
Cl1 C1SA 1.77(2) . n
C1SA C1SA 1.42(5) 2_576 n
C1SB C1SB 1.46(12) 2_576 n
O5 C5 1.373(12) . n
O5 C8 1.413(15) . n
O6 C12 1.370(11) . n
O6 C15 1.419(13) . n
O7 C20 1.373(12) . n
O7 C23 1.409(13) . n
O8 C27 1.373(12) . n
O8 C30 1.387(13) . n
O9 C35 1.380(11) . n
O9 C38 1.418(14) . n
O10 C42 1.360(12) . n
O10 C45 1.43(2) . n
O11 C50 1.369(11) . n
O11 C53 1.421(13) . n
O12 C57 1.379(11) . n
O12 C60 1.445(12) . n
O13 C65 1.374(11) . n
O13 C68 1.412(13) . n
O14 C72 1.366(12) . n
O14 C75 1.435(13) . n
O15 C80 1.388(11) . n
O15 C83 1.400(12) . n
O16 C87 1.375(12) . n
O16 C90 1.45(2) . n
N1 C1 1.327(11) . y
N1 C2 1.425(11) . y
N2 C1 1.321(11) . y
N2 C9 1.447(11) . y
N3 C16 1.318(11) . y
N3 C17 1.433(11) . y
N4 C16 1.352(11) . y
N4 C24 1.433(12) . y
N5 C31 1.339(11) . y
N5 C32 1.434(11) . y
N6 C31 1.326(11) . y
N6 C39 1.442(11) . y
N7 C46 1.340(11) . y
N7 C47 1.437(11) . y
N8 C46 1.312(11) . y
N8 C54 1.419(11) . y
N9 C61 1.348(11) . y
N9 C62 1.425(11) . y
N10 C61 1.332(11) . y
N10 C69 1.423(11) . y
N11 C76 1.327(10) . y
N11 C77 1.438(11) . y
N12 C76 1.315(11) . y
N12 C84 1.447(11) . y
C2 C3 1.375(13) . n
C2 C7 1.385(13) . n
C3 C4 1.350(13) . n
C4 C5 1.374(14) . n
C5 C6 1.405(15) . n
C6 C7 1.364(14) . n
C9 C10 1.376(13) . n
C9 C14 1.400(13) . n
C10 C11 1.383(13) . n
C11 C12 1.393(14) . n
C12 C13 1.369(14) . n
C13 C14 1.355(14) . n
C17 C18 1.390(13) . n
C17 C22 1.401(14) . n
C18 C19 1.382(14) . n
C19 C20 1.390(14) . n
C20 C21 1.368(14) . n
C21 C22 1.371(14) . n
C24 C29 1.378(13) . n
C24 C25 1.398(13) . n
C25 C26 1.375(13) . n
C26 C27 1.371(14) . n
C27 C28 1.372(14) . n
C28 C29 1.367(14) . n
C32 C37 1.381(13) . n
C32 C33 1.390(12) . n
C33 C34 1.383(13) . n
C34 C35 1.381(14) . n
C35 C36 1.389(14) . n
C36 C37 1.381(14) . n
C39 C40 1.361(14) . n
C39 C44 1.379(13) . n
C40 C41 1.418(14) . n
C41 C42 1.37(2) . n
C42 C43 1.373(15) . n
C43 C44 1.399(14) . n
C47 C52 1.362(13) . n
C47 C48 1.400(13) . n
C48 C49 1.369(13) . n
C49 C50 1.395(14) . n
C50 C51 1.375(14) . n
C51 C52 1.401(12) . n
C54 C59 1.389(13) . n
C54 C55 1.394(13) . n
C55 C56 1.388(13) . n
C56 C57 1.375(14) . n
C57 C58 1.369(13) . n
C58 C59 1.351(13) . n
C62 C63 1.381(13) . n
C62 C67 1.389(13) . n
C63 C64 1.398(13) . n
C64 C65 1.372(13) . n
C65 C66 1.377(13) . n
C66 C67 1.376(13) . n
C69 C74 1.372(14) . n
C69 C70 1.387(13) . n
C70 C71 1.375(13) . n
C71 C72 1.384(14) . n
C72 C73 1.36(2) . n
C73 C74 1.375(15) . n
C77 C82 1.370(12) . n
C77 C78 1.399(12) . n
C78 C79 1.387(13) . n
C79 C80 1.374(13) . n
C80 C81 1.371(13) . n
C81 C82 1.382(13) . n
C84 C89 1.374(14) . n
C84 C85 1.386(13) . n
C85 C86 1.374(14) . n
C86 C87 1.37(2) . n
C87 C88 1.37(2) . n
C88 C89 1.386(13) . n
Cl2 C2S 1.85(8) . n
Cl3 C3S 1.69(3) . n
Cl3 C2S 2.07(8) . n
C2S C3S 0.90(8) . n
C4S C5S 0.74(4) . n
C4S C6S 1.88(11) . n
C5S C7S 1.71(5) . n
C5S C6S 1.99(12) . n
C7S C8S 1.90(4) . n
C8S C9S 0.70(5) . n
C8S C10S 1.91(7) . n
C9S C10S 1.32(6) . n
C10S C11S 0.98(6) . n
